data_7700031
loop_
_publ_author_name
'Fecker, Ann Christin'
'Freytag, Matthias'
'Jones, Peter G.'
'Walter, Marc D.'

_publ_section_title
;
 Synthesis and molecular structure of enantiomerically pure pentadienyl
 complexes of the rare-earth metals.
;
_journal_issue 23
_journal_name_full 'Dalton transactions (Cambridge, England : 2003)'
_journal_page_first 8297
_journal_page_last 8302
_journal_paper_doi 10.1039/c9dt01721f
_journal_volume 48
_journal_year 2019
_chemical_absolute_configuration ad
_chemical_formula_sum 'C39 H57 Nd'
_chemical_formula_weight 670.08
_space_group_crystal_system orthorhombic
_space_group_IT_number 19
_space_group_name_Hall 'P 2ac 2ab'
_space_group_name_H-M_alt 'P 21 21 21'
_symmetry_space_group_name_Hall 'P 2ac 2ab'
_symmetry_space_group_name_H-M 'P 21 21 21'
_atom_sites_solution_hydrogens mixed
_atom_sites_solution_primary direct
_atom_sites_solution_secondary difmap
_audit_creation_method SHELXL-2017/1
_audit_update_record
;
2019-04-24 deposited with the CCDC.    2019-05-10 downloaded from the CCDC.
;
_cell_angle_alpha 90
_cell_angle_beta 90
_cell_angle_gamma 90
_cell_formula_units_Z 4
_cell_length_a 9.9037(4)
_cell_length_b 12.3136(7)
_cell_length_c 27.6207(12)
_cell_measurement_reflns_used 6886
_cell_measurement_temperature 100(2)
_cell_measurement_theta_max 23.7710
_cell_measurement_theta_min 2.5240
_cell_volume 3368.3(3)
_computing_cell_refinement
;
CrysAlisPro, Agilent Technologies,
Version 1.171.36.28 (release 01-02-2013 CrysAlis171 .NET)
(compiled Feb  1 2013,16:14:44)
;
_computing_data_collection
;
CrysAlisPro, Agilent Technologies,
Version 1.171.36.28 (release 01-02-2013 CrysAlis171 .NET)
(compiled Feb  1 2013,16:14:44)
;
_computing_data_reduction
;
CrysAlisPro, Agilent Technologies,
Version 1.171.36.28 (release 01-02-2013 CrysAlis171 .NET)
(compiled Feb  1 2013,16:14:44)
;
_computing_molecular_graphics 'Bruker XP'
_computing_publication_material SHELXL-2017
_computing_structure_refinement 'SHELXL-2017/1 (Sheldrick, 2017)'
_computing_structure_solution 'SHELXS-97 (Sheldrick, 1990)'
_diffrn_ambient_temperature 100(2)
_diffrn_detector_area_resol_mean 16.1419
_diffrn_measured_fraction_theta_full 0.983
_diffrn_measured_fraction_theta_max 0.942
_diffrn_measurement_device_type 'Oxford Diffraction Xcalibur, Eos'
_diffrn_measurement_method '\w scans'
_diffrn_radiation_type MoK\a
_diffrn_radiation_wavelength 0.71073
_diffrn_reflns_av_R_equivalents 0.1079
_diffrn_reflns_av_unetI/netI 0.0815
_diffrn_reflns_Laue_measured_fraction_full 0.983
_diffrn_reflns_Laue_measured_fraction_max 0.942
_diffrn_reflns_limit_h_max 14
_diffrn_reflns_limit_h_min -13
_diffrn_reflns_limit_k_max 17
_diffrn_reflns_limit_k_min -17
_diffrn_reflns_limit_l_max 39
_diffrn_reflns_limit_l_min -39
_diffrn_reflns_number 65007
_diffrn_reflns_point_group_measured_fraction_full 0.961
_diffrn_reflns_point_group_measured_fraction_max 0.908
_diffrn_reflns_theta_full 30.000
_diffrn_reflns_theta_max 30.892
_diffrn_reflns_theta_min 2.185
_diffrn_source 'sealed tube'
_exptl_absorpt_coefficient_mu 1.566
_exptl_absorpt_correction_T_max 1.00000
_exptl_absorpt_correction_T_min 0.94399
_exptl_absorpt_correction_type multi-scan
_exptl_absorpt_process_details
;
CrysAlisPro, Agilent Technologies,
Version 1.171.36.28 (release 01-02-2013 CrysAlis171 .NET)
(compiled Feb  1 2013,16:14:44)
;
_exptl_crystal_colour orange
_exptl_crystal_density_diffrn 1.321
_exptl_crystal_density_method 'not measured'
_exptl_crystal_description block
_exptl_crystal_F_000 1404
_exptl_crystal_size_max 0.2
_exptl_crystal_size_mid 0.15
_exptl_crystal_size_min 0.08
_refine_diff_density_max 1.314
_refine_diff_density_min -1.016
_refine_diff_density_rms 0.146
_refine_ls_abs_structure_details
;
 Flack x determined using 3121 quotients [(I+)-(I-)]/[(I+)+(I-)]
 (Parsons, Flack and Wagner, Acta Cryst. B69 (2013) 249-259).
;
_refine_ls_abs_structure_Flack -0.027(10)
_refine_ls_extinction_method none
_refine_ls_goodness_of_fit_ref 1.052
_refine_ls_hydrogen_treatment mixed
_refine_ls_matrix_type full
_refine_ls_number_parameters 406
_refine_ls_number_reflns 9665
_refine_ls_number_restraints 21
_refine_ls_restrained_S_all 1.051
_refine_ls_R_factor_all 0.0588
_refine_ls_R_factor_gt 0.0418
_refine_ls_shift/su_max 0.003
_refine_ls_shift/su_mean 0.000
_refine_ls_structure_factor_coef Fsqd
_refine_ls_weighting_details 'w=1/[\s^2^(Fo^2^)+(0.0162P)^2^] where P=(Fo^2^+2Fc^2^)/3'
_refine_ls_weighting_scheme calc
_refine_ls_wR_factor_gt 0.0625
_refine_ls_wR_factor_ref 0.0689
_reflns_Friedel_coverage 0.736
_reflns_Friedel_fraction_full 0.933
_reflns_Friedel_fraction_max 0.865
_reflns_number_gt 8234
_reflns_number_total 9665
_reflns_threshold_expression 'I > 2\s(I)'
_cod_data_source_file c9dt01721f2.cif
_cod_data_source_block ann49
_cod_depositor_comments 'Adding full bibliography for 7700030--7700033.cif.'
_cod_original_cell_volume 3368.4(3)
_cod_database_code 7700031
_shelx_shelxl_version_number 2017/1
_shelx_space_group_comment
;
The symmetry employed for this shelxl refinement is uniquely defined
by the following loop, which should always be used as a source of
symmetry information in preference to the above space-group names.
They are only intended as comments.
;
_shelx_estimated_absorpt_t_min 0.745
_shelx_estimated_absorpt_t_max 0.885

loop_
_space_group_symop_operation_xyz
'x, y, z'
'-x+1/2, -y, z+1/2'
'-x, y+1/2, -z+1/2'
'x+1/2, -y+1/2, -z'

loop_
_atom_site_label
_atom_site_type_symbol
_atom_site_fract_x
_atom_site_fract_y
_atom_site_fract_z
_atom_site_U_iso_or_equiv
_atom_site_adp_type
_atom_site_occupancy
_atom_site_site_symmetry_order
_atom_site_calc_flag
_atom_site_refinement_flags_posn
_atom_site_refinement_flags_adp
Nd1 Nd 0.46208(3) 0.39756(2) 0.64773(2) 0.01114(6) Uani 1 1 d . .
C101 C 0.6128(6) 0.5186(5) 0.5852(2) 0.0188(13) Uani 1 1 d D .
H10X H 0.707(3) 0.526(5) 0.5834(18) 0.023 Uiso 1 1 d D U
H10Y H 0.569(5) 0.469(4) 0.5641(15) 0.023 Uiso 1 1 d D U
C102 C 0.5387(6) 0.5977(5) 0.60831(14) 0.0155(9) Uani 1 1 d . .
C103 C 0.3986(5) 0.6011(6) 0.61488(16) 0.0145(10) Uani 1 1 d D .
H103 H 0.366(5) 0.655(3) 0.6329(15) 0.017 Uiso 1 1 d D U
C104 C 0.2936(5) 0.5441(5) 0.58808(17) 0.0144(12) Uani 1 1 d . .
C105 C 0.3023(5) 0.4571(5) 0.55840(19) 0.0154(11) Uani 1 1 d D .
H105 H 0.382(4) 0.427(4) 0.5492(16) 0.018 Uiso 1 1 d D U
C106 C 0.1803(5) 0.4225(4) 0.52856(17) 0.0170(12) Uani 1 1 d . .
H10A H 0.160798 0.344784 0.534460 0.020 Uiso 1 1 calc R U
H10B H 0.200254 0.431835 0.493686 0.020 Uiso 1 1 calc R U
C107 C 0.0573(5) 0.4905(4) 0.54213(17) 0.0160(11) Uani 1 1 d . .
H107 H -0.028493 0.470470 0.525292 0.019 Uiso 1 1 calc R U
C108 C 0.0482(6) 0.4981(4) 0.59785(16) 0.0187(11) Uani 1 1 d . .
H10C H -0.041166 0.521123 0.610164 0.022 Uiso 1 1 calc R U
H10D H 0.081734 0.433011 0.615120 0.022 Uiso 1 1 calc R U
C109 C 0.1522(5) 0.5907(5) 0.59361(17) 0.0148(11) Uani 1 1 d . .
H109 H 0.142548 0.650903 0.617666 0.018 Uiso 1 1 calc R U
C110 C 0.0926(5) 0.6138(5) 0.54179(17) 0.0171(11) Uani 1 1 d . .
C111 C 0.1845(5) 0.6579(5) 0.50244(18) 0.0211(13) Uani 1 1 d . .
H11A H 0.139874 0.650763 0.470934 0.032 Uiso 1 1 calc R U
H11B H 0.269189 0.616746 0.502193 0.032 Uiso 1 1 calc R U
H11C H 0.203757 0.734651 0.508799 0.032 Uiso 1 1 calc R U
C112 C -0.0348(6) 0.6839(4) 0.54317(17) 0.0206(11) Uani 1 1 d . .
H11D H -0.010352 0.758938 0.551038 0.031 Uiso 1 1 calc R U
H11E H -0.096611 0.655749 0.567895 0.031 Uiso 1 1 calc R U
H11F H -0.079231 0.681823 0.511476 0.031 Uiso 1 1 calc R U
C113 C 0.6195(5) 0.6880(5) 0.63235(18) 0.0215(13) Uani 1 1 d . .
H11G H 0.707584 0.659794 0.642491 0.032 Uiso 1 1 calc R U
H11H H 0.570305 0.714814 0.660724 0.032 Uiso 1 1 calc R U
H11I H 0.632607 0.747613 0.609302 0.032 Uiso 1 1 calc R U
C201 C 0.6075(6) 0.5010(5) 0.71851(19) 0.0158(12) Uani 1 1 d D .
H20X H 0.544(4) 0.556(3) 0.7122(16) 0.019 Uiso 1 1 d D U
H20Y H 0.695(3) 0.526(5) 0.7141(18) 0.019 Uiso 1 1 d D U
C202 C 0.5790(4) 0.4046(6) 0.74057(16) 0.0147(11) Uani 1 1 d . .
C203 C 0.4504(6) 0.3537(4) 0.74356(16) 0.0133(10) Uani 1 1 d D .
H203 H 0.448(5) 0.286(3) 0.7565(16) 0.016 Uiso 1 1 d D U
C204 C 0.3179(5) 0.4005(6) 0.73969(16) 0.0127(10) Uani 1 1 d . .
C205 C 0.2803(5) 0.5013(5) 0.7241(2) 0.0172(12) Uani 1 1 d D .
H205 H 0.347(4) 0.551(4) 0.7176(18) 0.021 Uiso 1 1 d D U
C206 C 0.1374(5) 0.5403(5) 0.73173(19) 0.0191(12) Uani 1 1 d . .
H20A H 0.097757 0.561736 0.700239 0.023 Uiso 1 1 calc R U
H20B H 0.137896 0.604938 0.753043 0.023 Uiso 1 1 calc R U
C207 C 0.0512(6) 0.4513(4) 0.75463(17) 0.0182(11) Uani 1 1 d . .
H207 H -0.045861 0.470238 0.760038 0.022 Uiso 1 1 calc R U
C208 C 0.0767(5) 0.3462(5) 0.72599(18) 0.0174(12) Uani 1 1 d . .
H20C H 0.097129 0.357854 0.691287 0.021 Uiso 1 1 calc R U
H20D H 0.006417 0.289916 0.730407 0.021 Uiso 1 1 calc R U
C209 C 0.2033(5) 0.3305(5) 0.75831(16) 0.0124(11) Uani 1 1 d . .
H209 H 0.226937 0.253841 0.766691 0.015 Uiso 1 1 calc R U
C210 C 0.1248(4) 0.3969(5) 0.79854(15) 0.0143(10) Uani 1 1 d . .
C211 C 0.2054(5) 0.4661(5) 0.83376(17) 0.0186(12) Uani 1 1 d . .
H21A H 0.143675 0.511484 0.852727 0.028 Uiso 1 1 calc R U
H21B H 0.267885 0.512674 0.815671 0.028 Uiso 1 1 calc R U
H21C H 0.256772 0.418879 0.855579 0.028 Uiso 1 1 calc R U
C212 C 0.0304(5) 0.3217(4) 0.82742(16) 0.0173(10) Uani 1 1 d . .
H21D H 0.083915 0.277966 0.850040 0.026 Uiso 1 1 calc R U
H21E H -0.017821 0.273599 0.805067 0.026 Uiso 1 1 calc R U
H21F H -0.034813 0.365551 0.845558 0.026 Uiso 1 1 calc R U
C213 C 0.6947(5) 0.3373(5) 0.76039(18) 0.0186(13) Uani 1 1 d . .
H21G H 0.777598 0.354629 0.742604 0.028 Uiso 1 1 calc R U
H21H H 0.673915 0.260010 0.756589 0.028 Uiso 1 1 calc R U
H21I H 0.707431 0.353924 0.794795 0.028 Uiso 1 1 calc R U
C301 C 0.6865(5) 0.2604(5) 0.6512(2) 0.0191(11) Uani 1 1 d D .
H30X H 0.637(5) 0.228(4) 0.6756(15) 0.023 Uiso 1 1 d D U
H30Y H 0.777(3) 0.279(4) 0.6588(17) 0.023 Uiso 1 1 d D U
C302 C 0.6513(5) 0.2576(5) 0.60352(19) 0.0172(12) Uani 1 1 d . .
C303 C 0.5214(6) 0.2361(4) 0.58479(17) 0.0162(11) Uani 1 1 d D .
H303 H 0.514(5) 0.241(4) 0.5521(12) 0.019 Uiso 1 1 d D U
C304 C 0.4055(5) 0.1889(5) 0.60739(17) 0.0145(11) Uani 1 1 d . .
C305 C 0.3818(5) 0.1704(4) 0.65567(18) 0.0174(12) Uani 1 1 d D .
H305 H 0.444(4) 0.170(4) 0.6809(14) 0.021 Uiso 1 1 d D U
C306 C 0.2562(5) 0.1094(5) 0.67142(17) 0.0195(11) Uani 1 1 d . .
H30A H 0.205066 0.153688 0.695044 0.023 Uiso 1 1 calc R U
H30B H 0.282575 0.040670 0.687466 0.023 Uiso 1 1 calc R U
C307 C 0.1669(5) 0.0845(5) 0.62775(18) 0.0198(13) Uani 1 1 d . .
H307 H 0.080050 0.046456 0.635160 0.024 Uiso 1 1 calc R U
C308 C 0.1541(5) 0.1874(5) 0.59757(19) 0.0201(12) Uani 1 1 d . .
H30C H 0.157060 0.255436 0.616663 0.024 Uiso 1 1 calc R U
H30D H 0.077095 0.187195 0.574727 0.024 Uiso 1 1 calc R U
C309 C 0.2906(5) 0.1553(5) 0.57451(18) 0.0164(12) Uani 1 1 d . .
H309 H 0.301674 0.173849 0.539487 0.020 Uiso 1 1 calc R U
C310 C 0.2519(6) 0.0342(5) 0.58578(18) 0.0184(12) Uani 1 1 d . .
C311 C 0.3623(6) -0.0471(5) 0.5972(2) 0.0284(15) Uani 1 1 d . .
H31A H 0.421849 -0.017290 0.622211 0.043 Uiso 1 1 calc R U
H31B H 0.414802 -0.061864 0.567844 0.043 Uiso 1 1 calc R U
H31C H 0.321595 -0.114736 0.608887 0.043 Uiso 1 1 calc R U
C312 C 0.1609(6) -0.0143(5) 0.5463(2) 0.0331(16) Uani 1 1 d . .
H31D H 0.214458 -0.027694 0.517051 0.050 Uiso 1 1 calc R U
H31E H 0.087952 0.036774 0.538809 0.050 Uiso 1 1 calc R U
H31F H 0.122319 -0.082856 0.557803 0.050 Uiso 1 1 calc R U
C313 C 0.7587(5) 0.2874(5) 0.5667(2) 0.0258(14) Uani 1 1 d . .
H31G H 0.826484 0.334087 0.582072 0.039 Uiso 1 1 calc R U
H31H H 0.716825 0.326318 0.539657 0.039 Uiso 1 1 calc R U
H31I H 0.802113 0.221219 0.554708 0.039 Uiso 1 1 calc R U

loop_
_atom_site_aniso_label
_atom_site_aniso_U_11
_atom_site_aniso_U_22
_atom_site_aniso_U_33
_atom_site_aniso_U_23
_atom_site_aniso_U_13
_atom_site_aniso_U_12
Nd1 0.01022(10) 0.01175(11) 0.01144(10) 0.00004(12) -0.00015(11) -0.00102(13)
C101 0.017(3) 0.022(4) 0.017(3) 0.001(2) 0.000(2) -0.007(3)
C102 0.019(2) 0.016(3) 0.011(2) 0.004(2) -0.001(2) -0.009(4)
C103 0.017(2) 0.013(3) 0.013(2) -0.001(3) 0.001(2) -0.001(3)
C104 0.019(3) 0.016(3) 0.008(2) 0.006(2) -0.005(2) -0.003(2)
C105 0.015(3) 0.013(3) 0.018(3) 0.002(2) -0.005(2) 0.001(2)
C106 0.021(3) 0.013(3) 0.017(3) -0.002(2) -0.007(2) -0.002(2)
C107 0.013(3) 0.018(3) 0.017(3) 0.003(2) -0.004(2) -0.001(2)
C108 0.019(3) 0.020(3) 0.018(3) 0.003(2) 0.001(2) -0.001(3)
C109 0.017(3) 0.012(3) 0.016(2) -0.002(2) -0.0006(19) -0.002(2)
C110 0.018(2) 0.014(3) 0.019(3) 0.002(2) -0.0043(19) 0.003(3)
C111 0.022(3) 0.016(3) 0.025(3) 0.005(2) -0.004(2) -0.002(2)
C112 0.021(3) 0.016(3) 0.025(3) 0.003(2) -0.007(3) -0.001(3)
C113 0.024(3) 0.021(3) 0.020(3) 0.000(2) -0.001(2) -0.008(3)
C201 0.012(3) 0.021(3) 0.015(3) 0.001(2) -0.003(2) -0.002(2)
C202 0.017(3) 0.017(3) 0.010(2) -0.001(2) 0.0005(17) 0.005(3)
C203 0.015(2) 0.013(3) 0.012(2) 0.0034(18) 0.003(2) 0.000(2)
C204 0.013(2) 0.017(3) 0.008(2) -0.004(3) 0.0033(17) -0.001(3)
C205 0.016(3) 0.015(3) 0.020(3) 0.005(2) 0.004(2) 0.000(2)
C206 0.018(3) 0.020(3) 0.019(3) 0.004(2) 0.002(2) 0.004(2)
C207 0.014(3) 0.019(3) 0.022(3) 0.001(2) 0.002(2) 0.002(3)
C208 0.014(3) 0.020(3) 0.018(3) 0.002(2) 0.001(2) 0.000(2)
C209 0.013(2) 0.015(3) 0.009(2) -0.002(2) 0.0007(19) 0.000(2)
C210 0.014(2) 0.016(3) 0.013(2) 0.001(2) 0.0036(18) -0.001(3)
C211 0.021(3) 0.018(3) 0.017(3) 0.000(2) 0.003(2) -0.002(2)
C212 0.016(2) 0.016(3) 0.020(2) 0.002(2) 0.007(2) 0.003(3)
C213 0.019(3) 0.021(4) 0.016(3) -0.001(2) -0.002(2) 0.002(3)
C301 0.013(2) 0.023(3) 0.021(3) -0.005(3) -0.001(3) 0.007(2)
C302 0.017(3) 0.012(3) 0.022(3) -0.005(2) 0.003(2) 0.001(2)
C303 0.023(3) 0.016(3) 0.010(2) -0.0005(19) -0.001(2) 0.000(2)
C304 0.017(3) 0.013(3) 0.014(3) -0.003(2) 0.000(2) 0.001(2)
C305 0.020(3) 0.018(3) 0.015(3) -0.001(2) -0.001(2) -0.004(2)
C306 0.025(3) 0.013(3) 0.020(3) -0.001(3) 0.006(2) -0.003(3)
C307 0.019(3) 0.015(4) 0.025(3) 0.002(2) 0.001(2) -0.004(2)
C308 0.018(3) 0.018(3) 0.024(3) 0.003(3) -0.004(2) -0.002(3)
C309 0.018(3) 0.019(3) 0.012(3) 0.004(2) -0.002(2) -0.007(2)
C310 0.025(3) 0.016(3) 0.014(3) -0.001(2) -0.001(2) -0.004(3)
C311 0.048(4) 0.012(3) 0.025(3) 0.000(2) 0.005(3) 0.003(3)
C312 0.047(4) 0.028(4) 0.024(3) 0.000(3) 0.000(3) -0.019(3)
C313 0.017(3) 0.031(4) 0.029(3) -0.010(3) 0.004(2) -0.006(3)

loop_
_atom_type_symbol
_atom_type_description
_atom_type_scat_dispersion_real
_atom_type_scat_dispersion_imag
_atom_type_scat_source
C C 0.0033 0.0016 'International Tables Vol C Tables 4.2.6.8 and 6.1.1.4'
H H 0.0000 0.0000 'International Tables Vol C Tables 4.2.6.8 and 6.1.1.4'
Nd Nd -0.1943 3.0179 'International Tables Vol C Tables 4.2.6.8 and 6.1.1.4'

loop_
_geom_angle_atom_site_label_1
_geom_angle_atom_site_label_2
_geom_angle_atom_site_label_3
_geom_angle
C203 Nd1 C303 119.44(15)
C203 Nd1 C101 138.83(17)
C303 Nd1 C101 82.86(18)
C203 Nd1 C103 119.82(15)
C303 Nd1 C103 120.63(14)
C101 Nd1 C103 54.23(17)
C203 Nd1 C201 54.35(16)
C303 Nd1 C201 133.24(17)
C101 Nd1 C201 84.84(17)
C103 Nd1 C201 86.09(17)
C203 Nd1 C301 83.07(17)
C303 Nd1 C301 53.49(17)
C101 Nd1 C301 85.23(18)
C103 Nd1 C301 138.38(16)
C201 Nd1 C301 80.68(17)
C203 Nd1 C102 124.63(14)
C303 Nd1 C102 109.76(15)
C101 Nd1 C102 28.81(17)
C103 Nd1 C102 29.27(13)
C201 Nd1 C102 74.10(16)
C301 Nd1 C102 109.27(17)
C203 Nd1 C202 29.77(16)
C303 Nd1 C202 121.24(17)
C101 Nd1 C202 109.57(17)
C103 Nd1 C202 111.59(18)
C201 Nd1 C202 28.36(18)
C301 Nd1 C202 70.11(16)
C102 Nd1 C202 102.45(17)
C203 Nd1 C302 109.25(16)
C303 Nd1 C302 29.47(15)
C101 Nd1 C302 72.33(18)
C103 Nd1 C302 124.60(15)
C201 Nd1 C302 104.07(17)
C301 Nd1 C302 28.09(16)
C102 Nd1 C302 100.92(16)
C202 Nd1 C302 98.04(15)
C203 Nd1 C304 101.17(15)
C303 Nd1 C304 29.65(14)
C101 Nd1 C304 110.62(17)
C103 Nd1 C304 130.48(13)
C201 Nd1 C304 143.02(17)
C301 Nd1 C304 68.01(16)
C102 Nd1 C304 133.91(14)
C202 Nd1 C304 117.63(18)
C302 Nd1 C304 54.00(15)
C203 Nd1 C204 29.34(15)
C303 Nd1 C204 132.52(18)
C101 Nd1 C204 144.45(19)
C103 Nd1 C204 99.48(17)
C201 Nd1 C204 68.29(16)
C301 Nd1 C204 111.55(17)
C102 Nd1 C204 117.44(17)
C202 Nd1 C204 53.64(12)
C302 Nd1 C204 135.21(17)
C304 Nd1 C204 104.79(17)
C203 Nd1 C305 73.93(15)
C303 Nd1 C305 53.33(15)
C101 Nd1 C305 136.16(17)
C103 Nd1 C305 147.15(16)
C201 Nd1 C305 122.35(16)
C301 Nd1 C305 68.56(16)
C102 Nd1 C305 161.38(13)
C202 Nd1 C305 94.21(17)
C302 Nd1 C305 68.16(15)
C304 Nd1 C305 27.49(14)
C204 Nd1 C305 79.22(17)
C203 Nd1 C104 130.00(15)
C303 Nd1 C104 102.30(15)
C101 Nd1 C104 67.83(15)
C103 Nd1 C104 29.29(15)
C201 Nd1 C104 114.21(17)
C301 Nd1 C104 146.80(16)
C102 Nd1 C104 53.08(15)
C202 Nd1 C104 136.08(17)
C302 Nd1 C104 120.39(15)
C304 Nd1 C104 102.77(15)
C204 Nd1 C104 101.62(16)
C305 Nd1 C104 118.24(15)
C203 Nd1 C105 145.64(16)
C303 Nd1 C105 76.55(16)
C101 Nd1 C105 68.70(16)
C103 Nd1 C105 52.21(15)
C201 Nd1 C105 138.14(17)
C301 Nd1 C105 126.28(16)
C102 Nd1 C105 67.09(14)
C202 Nd1 C105 162.14(17)
C302 Nd1 C105 98.20(15)
C304 Nd1 C105 78.29(15)
C204 Nd1 C105 116.88(14)
C305 Nd1 C105 98.70(15)
C104 Nd1 C105 26.11(14)
C203 Nd1 C205 51.85(15)
C303 Nd1 C205 151.59(16)
C101 Nd1 C205 122.11(18)
C103 Nd1 C205 73.17(15)
C201 Nd1 C205 67.85(15)
C301 Nd1 C205 134.30(16)
C102 Nd1 C205 93.45(16)
C202 Nd1 C205 66.44(14)
C302 Nd1 C205 160.99(15)
C304 Nd1 C205 122.03(15)
C204 Nd1 C205 26.33(17)
C305 Nd1 C205 100.88(15)
C104 Nd1 C205 78.28(15)
C105 Nd1 C205 98.84(16)
C102 C101 Nd1 78.5(3)
C101 C102 C103 127.6(6)
C101 C102 C113 116.0(5)
C103 C102 C113 116.3(6)
C101 C102 Nd1 72.6(4)
C103 C102 Nd1 73.0(4)
C113 C102 Nd1 128.0(3)
C102 C103 C104 128.8(5)
C102 C103 Nd1 77.8(4)
C104 C103 Nd1 83.8(4)
C105 C104 C103 130.1(5)
C105 C104 C109 114.7(5)
C103 C104 C109 115.1(5)
C105 C104 Nd1 79.5(3)
C103 C104 Nd1 66.9(3)
C109 C104 Nd1 133.9(3)
C104 C105 C106 119.9(5)
C104 C105 Nd1 74.4(3)
C106 C105 Nd1 142.1(4)
C105 C106 C107 110.3(4)
C106 C107 C108 108.9(4)
C106 C107 C110 110.8(4)
C108 C107 C110 87.7(4)
C109 C108 C107 86.0(4)
C104 C109 C108 110.1(5)
C104 C109 C110 108.8(4)
C108 C109 C110 87.3(4)
C111 C110 C112 108.1(4)
C111 C110 C107 119.2(4)
C112 C110 C107 111.4(4)
C111 C110 C109 119.4(4)
C112 C110 C109 112.9(4)
C107 C110 C109 84.4(4)
C202 C201 Nd1 78.8(3)
C201 C202 C203 126.5(5)
C201 C202 C213 118.7(5)
C203 C202 C213 114.5(5)
C201 C202 Nd1 72.8(3)
C203 C202 Nd1 70.8(2)
C213 C202 Nd1 128.5(4)
C202 C203 C204 129.5(5)
C202 C203 Nd1 79.5(3)
C204 C203 Nd1 83.5(3)
C205 C204 C203 129.6(5)
C205 C204 C209 114.8(5)
C203 C204 C209 115.5(5)
C205 C204 Nd1 82.5(3)
C203 C204 Nd1 67.2(2)
C209 C204 Nd1 131.0(4)
C204 C205 C206 120.1(5)
C204 C205 Nd1 71.1(3)
C206 C205 Nd1 141.5(4)
C205 C206 C207 110.7(5)
C206 C207 C208 107.4(4)
C206 C207 C210 111.6(4)
C208 C207 C210 87.9(4)
C207 C208 C209 86.7(4)
C204 C209 C208 109.8(4)
C204 C209 C210 108.2(5)
C208 C209 C210 86.7(4)
C211 C210 C212 109.0(4)
C211 C210 C207 120.1(5)
C212 C210 C207 112.1(4)
C211 C210 C209 118.7(4)
C212 C210 C209 110.5(5)
C207 C210 C209 84.6(3)
C302 C301 Nd1 77.2(3)
C301 C302 C303 126.3(5)
C301 C302 C313 117.5(5)
C303 C302 C313 116.0(5)
C301 C302 Nd1 74.7(3)
C303 C302 Nd1 70.6(3)
C313 C302 Nd1 127.4(4)
C302 C303 C304 130.4(5)
C302 C303 Nd1 79.9(3)
C304 C303 Nd1 81.0(3)
C305 C304 C303 128.9(5)
C305 C304 C309 114.1(5)
C303 C304 C309 116.9(4)
C305 C304 Nd1 78.7(3)
C303 C304 Nd1 69.3(3)
C309 C304 Nd1 128.8(4)
C304 C305 C306 120.1(5)
C304 C305 Nd1 73.8(3)
C306 C305 Nd1 136.1(4)
C305 C306 C307 110.4(4)
C308 C307 C306 108.3(5)
C308 C307 C310 88.2(4)
C306 C307 C310 110.7(4)
C307 C308 C309 86.5(4)
C304 C309 C308 109.9(4)
C304 C309 C310 108.9(4)
C308 C309 C310 87.0(4)
C311 C310 C312 108.3(5)
C311 C310 C307 119.8(4)
C312 C310 C307 111.4(5)
C311 C310 C309 119.5(5)
C312 C310 C309 111.8(5)
C307 C310 C309 84.4(4)

loop_
_geom_bond_atom_site_label_1
_geom_bond_atom_site_label_2
_geom_bond_distance
Nd1 C203 2.704(4)
Nd1 C303 2.705(5)
Nd1 C101 2.726(6)
Nd1 C103 2.739(7)
Nd1 C201 2.742(6)
Nd1 C301 2.793(5)
Nd1 C102 2.799(6)
Nd1 C202 2.815(4)
Nd1 C302 2.824(5)
Nd1 C304 2.856(6)
Nd1 C204 2.914(4)
Nd1 C305 2.916(5)
Nd1 C104 2.959(5)
Nd1 C105 3.021(5)
Nd1 C205 3.053(6)
C101 C102 1.376(8)
C102 C103 1.400(6)
C102 C113 1.523(7)
C103 C104 1.457(7)
C104 C105 1.352(7)
C104 C109 1.521(7)
C105 C106 1.524(7)
C106 C107 1.524(7)
C107 C108 1.544(6)
C107 C110 1.558(8)
C108 C109 1.541(7)
C109 C110 1.574(6)
C110 C111 1.518(7)
C110 C112 1.529(7)
C201 C202 1.363(9)
C202 C203 1.422(8)
C202 C213 1.516(7)
C203 C204 1.437(7)
C204 C205 1.366(9)
C204 C209 1.515(7)
C205 C206 1.509(7)
C206 C207 1.527(7)
C207 C208 1.537(7)
C207 C210 1.565(7)
C208 C209 1.551(6)
C209 C210 1.584(7)
C210 C211 1.520(7)
C210 C212 1.539(7)
C301 C302 1.363(8)
C302 C303 1.411(7)
C302 C313 1.516(7)
C303 C304 1.431(7)
C304 C305 1.373(7)
C304 C309 1.514(7)
C305 C306 1.517(7)
C306 C307 1.527(7)
C307 C308 1.523(7)
C307 C310 1.561(7)
C308 C309 1.546(7)
C309 C310 1.571(7)
C310 C311 1.515(8)
C310 C312 1.536(7)

loop_
_geom_torsion_atom_site_label_1
_geom_torsion_atom_site_label_2
_geom_torsion_atom_site_label_3
_geom_torsion_atom_site_label_4
_geom_torsion
Nd1 C101 C102 C103 -51.2(5)
Nd1 C101 C102 C113 124.4(4)
C101 C102 C103 C104 -20.5(10)
C113 C102 C103 C104 163.9(5)
Nd1 C102 C103 C104 -71.5(6)
C101 C102 C103 Nd1 51.0(5)
C113 C102 C103 Nd1 -124.6(4)
C102 C103 C104 C105 16.9(11)
Nd1 C103 C104 C105 -51.9(6)
C102 C103 C104 C109 -162.0(6)
Nd1 C103 C104 C109 129.2(4)
C102 C103 C104 Nd1 68.8(7)
C103 C104 C105 C106 -170.9(5)
C109 C104 C105 C106 8.0(7)
Nd1 C104 C105 C106 141.7(5)
C103 C104 C105 Nd1 47.4(5)
C109 C104 C105 Nd1 -133.7(4)
C104 C105 C106 C107 -5.9(7)
Nd1 C105 C106 C107 97.7(6)
C105 C106 C107 C108 -45.4(6)
C105 C106 C107 C110 49.5(5)
C106 C107 C108 C109 82.5(5)
C110 C107 C108 C109 -28.7(4)
C105 C104 C109 C108 41.2(6)
C103 C104 C109 C108 -139.8(5)
Nd1 C104 C109 C108 -58.3(6)
C105 C104 C109 C110 -52.9(6)
C103 C104 C109 C110 126.2(5)
Nd1 C104 C109 C110 -152.4(4)
C107 C108 C109 C104 -80.6(4)
C107 C108 C109 C110 28.4(4)
C106 C107 C110 C111 39.3(6)
C108 C107 C110 C111 148.8(4)
C106 C107 C110 C112 166.3(4)
C108 C107 C110 C112 -84.3(4)
C106 C107 C110 C109 -81.3(4)
C108 C107 C110 C109 28.1(4)
C104 C109 C110 C111 -38.3(7)
C108 C109 C110 C111 -148.6(5)
C104 C109 C110 C112 -167.0(5)
C108 C109 C110 C112 82.7(5)
C104 C109 C110 C107 82.1(5)
C108 C109 C110 C107 -28.2(4)
Nd1 C201 C202 C203 -48.9(5)
Nd1 C201 C202 C213 125.0(5)
C201 C202 C203 C204 -22.6(8)
C213 C202 C203 C204 163.2(5)
Nd1 C202 C203 C204 -72.3(4)
C201 C202 C203 Nd1 49.7(5)
C213 C202 C203 Nd1 -124.5(4)
C202 C203 C204 C205 12.5(8)
Nd1 C203 C204 C205 -58.0(6)
C202 C203 C204 C209 -163.5(5)
Nd1 C203 C204 C209 126.0(4)
C202 C203 C204 Nd1 70.5(4)
C203 C204 C205 C206 -168.7(5)
C209 C204 C205 C206 7.3(7)
Nd1 C204 C205 C206 139.2(5)
C203 C204 C205 Nd1 52.0(5)
C209 C204 C205 Nd1 -131.9(4)
C204 C205 C206 C207 -3.5(7)
Nd1 C205 C206 C207 93.8(6)
C205 C206 C207 C208 -47.8(6)
C205 C206 C207 C210 46.9(6)
C206 C207 C208 C209 83.6(4)
C210 C207 C208 C209 -28.4(4)
C205 C204 C209 C208 39.6(6)
C203 C204 C209 C208 -143.7(4)
Nd1 C204 C209 C208 -62.6(6)
C205 C204 C209 C210 -53.5(6)
C203 C204 C209 C210 123.1(5)
Nd1 C204 C209 C210 -155.7(4)
C207 C208 C209 C204 -80.1(5)
C207 C208 C209 C210 28.0(4)
C206 C207 C210 C211 40.1(6)
C208 C207 C210 C211 148.0(4)
C206 C207 C210 C212 170.0(4)
C208 C207 C210 C212 -82.2(5)
C206 C207 C210 C209 -80.1(5)
C208 C207 C210 C209 27.8(4)
C204 C209 C210 C211 -39.2(6)
C208 C209 C210 C211 -149.0(5)
C204 C209 C210 C212 -166.1(4)
C208 C209 C210 C212 84.0(4)
C204 C209 C210 C207 82.2(4)
C208 C209 C210 C207 -27.6(4)
Nd1 C301 C302 C303 -51.1(6)
Nd1 C301 C302 C313 124.6(5)
C301 C302 C303 C304 -16.3(10)
C313 C302 C303 C304 168.0(6)
Nd1 C302 C303 C304 -69.0(6)
C301 C302 C303 Nd1 52.7(6)
C313 C302 C303 Nd1 -123.0(5)
C302 C303 C304 C305 13.6(11)
Nd1 C303 C304 C305 -54.9(6)
C302 C303 C304 C309 -167.4(5)
Nd1 C303 C304 C309 124.1(5)
C302 C303 C304 Nd1 68.5(6)
C303 C304 C305 C306 -174.4(6)
C309 C304 C305 C306 6.6(8)
Nd1 C304 C305 C306 134.3(5)
C303 C304 C305 Nd1 51.3(6)
C309 C304 C305 Nd1 -127.7(5)
C304 C305 C306 C307 -4.3(8)
Nd1 C305 C306 C307 93.6(6)
C305 C306 C307 C308 -46.7(6)
C305 C306 C307 C310 48.4(7)
C306 C307 C308 C309 83.3(5)
C310 C307 C308 C309 -27.9(4)
C305 C304 C309 C308 41.1(7)
C303 C304 C309 C308 -138.0(5)
Nd1 C304 C309 C308 -53.7(6)
C305 C304 C309 C310 -52.7(6)
C303 C304 C309 C310 128.2(5)
Nd1 C304 C309 C310 -147.5(4)
C307 C308 C309 C304 -81.2(5)
C307 C308 C309 C310 27.8(4)
C308 C307 C310 C311 148.5(5)
C306 C307 C310 C311 39.6(7)
C308 C307 C310 C312 -83.7(5)
C306 C307 C310 C312 167.5(5)
C308 C307 C310 C309 27.6(4)
C306 C307 C310 C309 -81.3(5)
C304 C309 C310 C311 -38.3(6)
C308 C309 C310 C311 -148.3(5)
C304 C309 C310 C312 -166.3(5)
C308 C309 C310 C312 83.7(5)
C304 C309 C310 C307 82.9(4)
C308 C309 C310 C307 -27.1(4)
